data_1502400
loop_
_publ_author_name
'Zhang, Zhihui'
'Baubet, Val\'erie'
'Ventocilla, Christian'
'Xiang, Chaomei'
'Dahmane, Nadia'
'Winkler, Jeffrey D.'

_publ_section_title
;
 Stereoselective synthesis of F-ring saturated estrone-derived inhibitors
 of Hedgehog signaling based on cyclopamine.
;
_journal_issue 18
_journal_name_full 'Organic letters'
_journal_page_first 4786
_journal_page_last 4789
_journal_paper_doi 10.1021/ol2017966
_journal_volume 13
_journal_year 2011
_chemical_formula_sum 'C38 H42 Br N O3'
_chemical_formula_weight 640.64
_space_group_IT_number 19
_symmetry_cell_setting orthorhombic
_symmetry_Int_Tables_number 19
_symmetry_space_group_name_Hall 'P 2ac 2ab'
_symmetry_space_group_name_H-M 'P 21 21 21'
_atom_sites_solution_hydrogens geom
_atom_sites_solution_primary direct
_audit_creation_method SHELXL-97
_cell_angle_alpha 90.00
_cell_angle_beta 90.00
_cell_angle_gamma 90.00
_cell_formula_units_Z 8
_cell_length_a 9.3890(5)
_cell_length_b 15.1811(7)
_cell_length_c 44.0140(19)
_cell_measurement_temperature 143(1)
_cell_volume 6273.6(5)
_computing_data_collection 'Bruker APEX2'
_computing_data_reduction 'Bruker SAINT'
_computing_structure_refinement 'SHELXL-97 (Sheldrick, 2008)'
_computing_structure_solution 'SHELXS-97 (Sheldrick, 2008)'
_diffrn_ambient_temperature 143(1)
_diffrn_measured_fraction_theta_full 0.997
_diffrn_measured_fraction_theta_max 0.997
_diffrn_measurement_device 'CCD Area Detector'
_diffrn_measurement_device_type 'Bruker APEXII'
_diffrn_measurement_method 'phi and omega scans'
_diffrn_radiation_monochromator graphite
_diffrn_radiation_source 'sealed tube'
_diffrn_radiation_type MoK\a
_diffrn_radiation_wavelength 0.71073
_diffrn_reflns_av_R_equivalents 0.0572
_diffrn_reflns_av_sigmaI/netI 0.0462
_diffrn_reflns_limit_h_max 11
_diffrn_reflns_limit_h_min -11
_diffrn_reflns_limit_k_max 18
_diffrn_reflns_limit_k_min -18
_diffrn_reflns_limit_l_max 51
_diffrn_reflns_limit_l_min -52
_diffrn_reflns_number 83003
_diffrn_reflns_theta_full 25.15
_diffrn_reflns_theta_max 25.15
_diffrn_reflns_theta_min 1.85
_exptl_absorpt_coefficient_mu 1.349
_exptl_absorpt_correction_T_max 0.7452
_exptl_absorpt_correction_T_min 0.6494
_exptl_absorpt_correction_type multi-scan
_exptl_absorpt_process_details '(SADABS; Sheldrick, 2007)'
_exptl_crystal_density_diffrn 1.357
_exptl_crystal_density_method 'not measured'
_exptl_crystal_F_000 2688
_exptl_crystal_size_max 0.44
_exptl_crystal_size_mid 0.06
_exptl_crystal_size_min 0.04
_refine_diff_density_max 0.516
_refine_diff_density_min -0.596
_refine_diff_density_rms 0.046
_refine_ls_abs_structure_details 'Flack H D (1983), Acta Cryst. A39, 876-881'
_refine_ls_abs_structure_Flack 0.021(6)
_refine_ls_extinction_method none
_refine_ls_goodness_of_fit_ref 1.052
_refine_ls_hydrogen_treatment constr
_refine_ls_matrix_type full
_refine_ls_number_parameters 778
_refine_ls_number_reflns 11206
_refine_ls_number_restraints 0
_refine_ls_restrained_S_all 1.052
_refine_ls_R_factor_all 0.0580
_refine_ls_R_factor_gt 0.0410
_refine_ls_shift/su_max 0.001
_refine_ls_shift/su_mean 0.000
_refine_ls_structure_factor_coef Fsqd
_refine_ls_weighting_details 'calc w=1/[\s^2^(Fo^2^)+(0.0257P)^2^+3.7862P] where P=(Fo^2^+2Fc^2^)/3'
_refine_ls_weighting_scheme calc
_refine_ls_wR_factor_gt 0.0817
_refine_ls_wR_factor_ref 0.0874
_reflns_number_gt 9130
_reflns_number_total 11206
_reflns_threshold_expression >2sigma(I)
_cod_data_source_file ol2017966_si_001.cif
_cod_data_source_block shelxl
_cod_depositor_comments
;
The following automatic conversions were performed:
'_atom_site_symetry_multiplicity' tag replaced with
'_atom_site_symmetry_multiplicity'.

Automatic conversion script
Id: cif_correct_tags 1440 2010-10-19 06:21:57Z saulius 
;
_cod_original_sg_symbol_H-M 'P 21 21 21 '
_cod_database_code 1502400

loop_
_symmetry_equiv_pos_as_xyz
'x, y, z'
'x+1/2, -y+1/2, -z'
'-x, y+1/2, -z+1/2'
'-x+1/2, -y, z+1/2'

loop_
_atom_site_label
_atom_site_type_symbol
_atom_site_fract_x
_atom_site_fract_y
_atom_site_fract_z
_atom_site_U_iso_or_equiv
_atom_site_adp_type
_atom_site_occupancy
_atom_site_symmetry_multiplicity
_atom_site_calc_flag
_atom_site_refinement_flags
C1 C 0.3506(3) 0.5346(2) 0.45738(8) 0.0351(8) Uani 1 1 d .
C2 C 0.2884(4) 0.4597(2) 0.44505(8) 0.0355(8) Uani 1 1 d .
H2 H 0.2661 0.4119 0.4574 0.047 Uiso 1 1 calc R
C3 C 0.2599(3) 0.4570(2) 0.41439(8) 0.0340(8) Uani 1 1 d .
H3 H 0.2174 0.4068 0.4064 0.045 Uiso 1 1 calc R
C4 C 0.2925(3) 0.5263(2) 0.39497(7) 0.0312(7) Uani 1 1 d .
C5 C 0.2696(3) 0.5181(2) 0.36058(7) 0.0315(7) Uani 1 1 d .
H5 H 0.3479 0.4816 0.3529 0.042 Uiso 1 1 calc R
C6 C 0.1313(3) 0.4706(2) 0.35163(7) 0.0332(8) Uani 1 1 d .
H6a H 0.0506 0.5041 0.3590 0.044 Uiso 1 1 calc R
H6b H 0.1290 0.4132 0.3613 0.044 Uiso 1 1 calc R
C7 C 0.1177(4) 0.4589(2) 0.31705(7) 0.0318(8) Uani 1 1 d .
H7a H 0.1889 0.4170 0.3102 0.042 Uiso 1 1 calc R
H7b H 0.0246 0.4347 0.3124 0.042 Uiso 1 1 calc R
C8 C 0.1369(3) 0.5456(2) 0.29987(7) 0.0286(7) Uani 1 1 d .
C9 C 0.1629(3) 0.5406(2) 0.26507(7) 0.0291(7) Uani 1 1 d .
C10 C 0.2610(3) 0.4649(2) 0.25499(7) 0.0304(7) Uani 1 1 d .
H10a H 0.3196 0.4822 0.2378 0.040 Uiso 1 1 calc R
H10b H 0.3224 0.4460 0.2715 0.040 Uiso 1 1 calc R
C11 C 0.1569(3) 0.3925(2) 0.24611(7) 0.0283(7) Uani 1 1 d .
H11 H 0.1194 0.3661 0.2648 0.038 Uiso 1 1 calc R
C12 C 0.0367(4) 0.4453(2) 0.23109(7) 0.0339(8) Uani 1 1 d .
H12 H -0.0534 0.4134 0.2334 0.045 Uiso 1 1 calc R
C13 C 0.0627(4) 0.4643(2) 0.19785(8) 0.0435(9) Uani 1 1 d .
H13a H 0.1407 0.5058 0.1958 0.058 Uiso 1 1 calc R
H13b H -0.0217 0.4906 0.1890 0.058 Uiso 1 1 calc R
C14 C 0.0988(5) 0.3792(3) 0.18118(8) 0.0523(11) Uani 1 1 d .
H14a H 0.0199 0.3383 0.1829 0.070 Uiso 1 1 calc R
H14b H 0.1137 0.3916 0.1598 0.070 Uiso 1 1 calc R
C15 C 0.2319(4) 0.3380(2) 0.19445(7) 0.0424(9) Uani 1 1 d .
H15a H 0.2515 0.2828 0.1841 0.056 Uiso 1 1 calc R
H15b H 0.3123 0.3769 0.1912 0.056 Uiso 1 1 calc R
C16 C 0.2243(4) 0.6326(2) 0.25792(8) 0.0384(8) Uani 1 1 d .
H16a H 0.2939 0.6288 0.2417 0.051 Uiso 1 1 calc R
H16b H 0.1489 0.6723 0.2516 0.051 Uiso 1 1 calc R
C17 C 0.2950(4) 0.6661(2) 0.28734(7) 0.0385(8) Uani 1 1 d .
H17a H 0.3950 0.6789 0.2840 0.051 Uiso 1 1 calc R
H17b H 0.2481 0.7190 0.2946 0.051 Uiso 1 1 calc R
C18 C 0.2768(3) 0.5900(2) 0.31003(7) 0.0303(7) Uani 1 1 d .
H18 H 0.3533 0.5479 0.3057 0.040 Uiso 1 1 calc R
C19 C 0.2815(3) 0.6075(2) 0.34409(7) 0.0311(7) Uani 1 1 d .
H19 H 0.1979 0.6429 0.3495 0.041 Uiso 1 1 calc R
C20 C 0.4138(4) 0.6562(2) 0.35486(8) 0.0359(8) Uani 1 1 d .
H20a H 0.4972 0.6195 0.3519 0.048 Uiso 1 1 calc R
H20b H 0.4261 0.7097 0.3431 0.048 Uiso 1 1 calc R
C21 C 0.3982(4) 0.6790(2) 0.38813(8) 0.0406(9) Uani 1 1 d .
H21a H 0.3269 0.7248 0.3903 0.054 Uiso 1 1 calc R
H21b H 0.4879 0.7024 0.3955 0.054 Uiso 1 1 calc R
C22 C 0.3558(3) 0.6011(2) 0.40760(8) 0.0331(8) Uani 1 1 d .
C23 C 0.3834(3) 0.6046(2) 0.43869(8) 0.0356(8) Uani 1 1 d .
H23 H 0.4246 0.6549 0.4470 0.047 Uiso 1 1 calc R
C24 C 0.4481(4) 0.6054(2) 0.50070(9) 0.0476(10) Uani 1 1 d .
H24a H 0.3907 0.6577 0.4975 0.063 Uiso 1 1 calc R
H24b H 0.5385 0.6139 0.4905 0.063 Uiso 1 1 calc R
C25 C 0.4735(4) 0.5925(2) 0.53426(8) 0.0392(9) Uani 1 1 d .
C26 C 0.4044(5) 0.5306(3) 0.55134(10) 0.0563(11) Uani 1 1 d .
H26 H 0.3384 0.4935 0.5422 0.075 Uiso 1 1 calc R
C27 C 0.4316(6) 0.5224(3) 0.58191(10) 0.0692(14) Uani 1 1 d .
H27 H 0.3833 0.4803 0.5933 0.092 Uiso 1 1 calc R
C28 C 0.5295(5) 0.5761(3) 0.59575(9) 0.0598(12) Uani 1 1 d .
H28 H 0.5485 0.5700 0.6164 0.080 Uiso 1 1 calc R
C29 C 0.5984(5) 0.6380(3) 0.57912(9) 0.0552(11) Uani 1 1 d .
H29 H 0.6641 0.6750 0.5884 0.073 Uiso 1 1 calc R
C30 C 0.5713(4) 0.6462(3) 0.54846(9) 0.0443(9) Uani 1 1 d .
H30 H 0.6197 0.6886 0.5372 0.059 Uiso 1 1 calc R
C31 C 0.2747(3) 0.2482(2) 0.23909(7) 0.0281(7) Uani 1 1 d .
C32 C 0.2742(3) 0.23939(19) 0.27310(7) 0.0267(7) Uani 1 1 d .
C33 C 0.1743(3) 0.19068(19) 0.28871(7) 0.0271(7) Uani 1 1 d .
H33 H 0.1006 0.1634 0.2782 0.036 Uiso 1 1 calc R
C34 C 0.1827(4) 0.1820(2) 0.32003(7) 0.0322(8) Uani 1 1 d .
H34 H 0.1164 0.1481 0.3305 0.043 Uiso 1 1 calc R
C35 C 0.2910(4) 0.2244(2) 0.33536(7) 0.0341(8) Uani 1 1 d .
C36 C 0.3940(4) 0.2716(2) 0.32012(8) 0.0376(8) Uani 1 1 d .
H36 H 0.4680 0.2983 0.3308 0.050 Uiso 1 1 calc R
C37 C 0.3862(3) 0.2789(2) 0.28904(7) 0.0342(8) Uani 1 1 d .
H37 H 0.4556 0.3103 0.2786 0.045 Uiso 1 1 calc R
C38 C 0.0062(3) 0.6052(2) 0.30549(8) 0.0373(8) Uani 1 1 d .
H38a H -0.0129 0.6083 0.3269 0.056 Uiso 1 1 calc R
H38b H -0.0751 0.5812 0.2952 0.056 Uiso 1 1 calc R
H38c H 0.0253 0.6633 0.2979 0.056 Uiso 1 1 calc R
N1 N 0.2148(3) 0.32160(16) 0.22708(5) 0.0304(6) Uani 1 1 d .
O1 O 0.0310(2) 0.52539(15) 0.24825(5) 0.0342(5) Uani 1 1 d .
O2 O 0.3780(3) 0.53182(17) 0.48831(5) 0.0433(6) Uani 1 1 d .
O3 O 0.3291(3) 0.19144(14) 0.22340(5) 0.0385(6) Uani 1 1 d .
Br1 Br 0.30160(5) 0.21476(3) 0.378238(8) 0.05354(12) Uani 1 1 d .
C1' C 0.6921(3) 0.4145(2) 0.28145(7) 0.0292(7) Uani 1 1 d .
C2' C 0.6746(3) 0.4862(2) 0.30059(7) 0.0281(7) Uani 1 1 d .
H2' H 0.6464 0.5405 0.2929 0.037 Uiso 1 1 calc R
C3' C 0.6996(4) 0.4757(2) 0.33124(7) 0.0320(7) Uani 1 1 d .
H3' H 0.6885 0.5241 0.3440 0.043 Uiso 1 1 calc R
C4' C 0.7411(3) 0.3949(2) 0.34400(7) 0.0258(7) Uani 1 1 d .
C5' C 0.7703(3) 0.38828(19) 0.37801(7) 0.0270(7) Uani 1 1 d .
H5' H 0.8636 0.4154 0.3815 0.036 Uiso 1 1 calc R
C6' C 0.6636(3) 0.4391(2) 0.39781(7) 0.0295(7) Uani 1 1 d .
H6a' H 0.5695 0.4136 0.3954 0.039 Uiso 1 1 calc R
H6b' H 0.6593 0.4999 0.3911 0.039 Uiso 1 1 calc R
C7' C 0.7071(4) 0.43582(19) 0.43149(6) 0.0293(7) Uani 1 1 d .
H7a' H 0.7948 0.4687 0.4342 0.039 Uiso 1 1 calc R
H7b' H 0.6339 0.4641 0.4436 0.039 Uiso 1 1 calc R
C8' C 0.7289(3) 0.34190(19) 0.44294(7) 0.0265(7) Uani 1 1 d .
C9' C 0.8050(4) 0.3289(2) 0.47396(7) 0.0301(7) Uani 1 1 d .
C10' C 0.9233(4) 0.3949(2) 0.48076(8) 0.0328(8) Uani 1 1 d .
H10a' H 0.9647 0.4178 0.4622 0.044 Uiso 1 1 calc R
H10b' H 0.9977 0.3685 0.4930 0.044 Uiso 1 1 calc R
C11' C 0.8449(3) 0.4670(2) 0.49830(7) 0.0306(7) Uani 1 1 d .
H11' H 0.7888 0.5010 0.4836 0.041 Uiso 1 1 calc R
C12' C 0.7407(4) 0.4128(2) 0.51754(7) 0.0326(8) Uani 1 1 d .
H12' H 0.6548 0.4477 0.5214 0.043 Uiso 1 1 calc R
C13' C 0.8025(4) 0.3817(2) 0.54750(7) 0.0425(9) Uani 1 1 d .
H13a' H 0.8706 0.3349 0.5438 0.057 Uiso 1 1 calc R
H13b' H 0.7269 0.3582 0.5601 0.057 Uiso 1 1 calc R
C14' C 0.8757(5) 0.4569(3) 0.56403(8) 0.0515(11) Uani 1 1 d .
H14a' H 0.8056 0.5013 0.5694 0.068 Uiso 1 1 calc R
H14b' H 0.9178 0.4350 0.5827 0.068 Uiso 1 1 calc R
C15' C 0.9905(4) 0.4984(3) 0.54456(9) 0.0498(10) Uani 1 1 d .
H15a' H 1.0324 0.5478 0.5553 0.066 Uiso 1 1 calc R
H15b' H 1.0650 0.4556 0.5407 0.066 Uiso 1 1 calc R
C16' C 0.8555(4) 0.2318(2) 0.47227(8) 0.0385(8) Uani 1 1 d .
H16a' H 0.9484 0.2256 0.4817 0.051 Uiso 1 1 calc R
H16b' H 0.7888 0.1937 0.4828 0.051 Uiso 1 1 calc R
C17' C 0.8632(4) 0.2072(2) 0.43818(7) 0.0379(8) Uani 1 1 d .
H17a' H 0.9568 0.1848 0.4330 0.050 Uiso 1 1 calc R
H17b' H 0.7923 0.1631 0.4331 0.050 Uiso 1 1 calc R
C18' C 0.8330(3) 0.2936(2) 0.42169(7) 0.0282(7) Uani 1 1 d .
H18' H 0.9220 0.3274 0.4219 0.037 Uiso 1 1 calc R
C19' C 0.7825(3) 0.29178(19) 0.38875(6) 0.0288(7) Uani 1 1 d .
H19' H 0.6872 0.2654 0.3883 0.038 Uiso 1 1 calc R
C20' C 0.8777(4) 0.2403(2) 0.36710(7) 0.0344(8) Uani 1 1 d .
H20a' H 0.8931 0.1814 0.3749 0.046 Uiso 1 1 calc R
H20b' H 0.9695 0.2692 0.3654 0.046 Uiso 1 1 calc R
C21' C 0.8072(4) 0.2352(2) 0.33595(7) 0.0337(7) Uani 1 1 d .
H21a' H 0.8733 0.2088 0.3217 0.045 Uiso 1 1 calc R
H21b' H 0.7243 0.1973 0.3372 0.045 Uiso 1 1 calc R
C22' C 0.7620(3) 0.3245(2) 0.32411(7) 0.0280(7) Uani 1 1 d .
C23' C 0.7383(3) 0.3350(2) 0.29340(7) 0.0298(7) Uani 1 1 d .
H23' H 0.7536 0.2876 0.2804 0.040 Uiso 1 1 calc R
C24' C 0.6436(4) 0.4983(2) 0.23650(7) 0.0316(8) Uani 1 1 d .
H24a' H 0.7296 0.5335 0.2382 0.042 Uiso 1 1 calc R
H24b' H 0.5663 0.5299 0.2463 0.042 Uiso 1 1 calc R
C25' C 0.6092(4) 0.4826(2) 0.20367(7) 0.0342(8) Uani 1 1 d .
C26' C 0.5175(4) 0.5379(2) 0.18828(8) 0.0411(9) Uani 1 1 d .
H26' H 0.4767 0.5853 0.1985 0.055 Uiso 1 1 calc R
C27' C 0.4854(5) 0.5242(3) 0.15811(9) 0.0552(11) Uani 1 1 d .
H27' H 0.4231 0.5622 0.1482 0.073 Uiso 1 1 calc R
C28' C 0.5450(6) 0.4544(3) 0.14254(9) 0.0636(13) Uani 1 1 d .
H28' H 0.5221 0.4444 0.1223 0.085 Uiso 1 1 calc R
C29' C 0.6389(5) 0.3997(3) 0.15752(9) 0.0620(13) Uani 1 1 d .
H29' H 0.6813 0.3533 0.1471 0.083 Uiso 1 1 calc R
C30' C 0.6712(5) 0.4127(2) 0.18789(8) 0.0466(10) Uani 1 1 d .
H30' H 0.7342 0.3750 0.1977 0.062 Uiso 1 1 calc R
C31' C 0.9470(4) 0.6147(2) 0.50766(9) 0.0443(9) Uani 1 1 d .
C32' C 0.9045(4) 0.6397(2) 0.47595(8) 0.0327(8) Uani 1 1 d .
C33' C 0.7927(4) 0.69667(19) 0.47037(7) 0.0310(7) Uani 1 1 d .
H33' H 0.7393 0.7183 0.4865 0.041 Uiso 1 1 calc R
C34' C 0.7592(3) 0.7219(2) 0.44100(7) 0.0345(8) Uani 1 1 d .
H34' H 0.6831 0.7596 0.4373 0.046 Uiso 1 1 calc R
C35' C 0.8408(4) 0.6901(2) 0.41733(7) 0.0372(8) Uani 1 1 d .
C36' C 0.9548(4) 0.6355(2) 0.42231(9) 0.0436(9) Uani 1 1 d .
H36' H 1.0101 0.6160 0.4061 0.058 Uiso 1 1 calc R
C37' C 0.9862(4) 0.6099(2) 0.45149(9) 0.0398(9) Uani 1 1 d .
H37' H 1.0627 0.5723 0.4550 0.053 Uiso 1 1 calc R
C38' C 0.5831(3) 0.2952(2) 0.44447(8) 0.0341(8) Uani 1 1 d .
H38a' H 0.5238 0.3242 0.4592 0.051 Uiso 1 1 calc R
H38b' H 0.5966 0.2349 0.4503 0.051 Uiso 1 1 calc R
H38c' H 0.5383 0.2975 0.4249 0.051 Uiso 1 1 calc R
N1' N 0.9316(3) 0.52910(19) 0.51562(6) 0.0379(7) Uani 1 1 d .
O1' O 0.7047(2) 0.33897(14) 0.49900(5) 0.0348(5) Uani 1 1 d .
O2' O 0.6637(3) 0.41486(14) 0.25071(5) 0.0355(6) Uani 1 1 d .
O3' O 0.9969(4) 0.67061(18) 0.52488(7) 0.0685(9) Uani 1 1 d .
Br1' Br 0.79689(5) 0.72335(3) 0.376838(8) 0.06180(13) Uani 1 1 d .

loop_
_atom_site_aniso_label
_atom_site_aniso_U_11
_atom_site_aniso_U_22
_atom_site_aniso_U_33
_atom_site_aniso_U_23
_atom_site_aniso_U_13
_atom_site_aniso_U_12
C1 0.0243(17) 0.037(2) 0.044(2) -0.0048(17) 0.0020(15) 0.0042(15)
C2 0.0300(18) 0.0318(19) 0.045(2) -0.0028(15) 0.0045(17) -0.0003(16)
C3 0.0283(18) 0.0279(18) 0.046(2) -0.0086(16) -0.0022(15) 0.0017(14)
C4 0.0221(16) 0.0282(18) 0.0434(19) -0.0076(15) 0.0012(15) 0.0015(15)
C5 0.0269(18) 0.0258(17) 0.0419(19) -0.0057(15) 0.0034(15) 0.0000(14)
C6 0.0295(18) 0.0306(19) 0.040(2) -0.0062(15) 0.0076(15) -0.0102(15)
C7 0.0295(18) 0.0262(18) 0.0396(19) -0.0049(15) 0.0044(15) -0.0035(15)
C8 0.0235(17) 0.0220(17) 0.0404(19) -0.0055(14) 0.0004(14) -0.0004(13)
C9 0.0243(17) 0.0255(17) 0.0374(18) 0.0016(14) -0.0018(14) 0.0003(13)
C10 0.0305(18) 0.0262(18) 0.0345(18) 0.0022(14) 0.0020(14) 0.0044(14)
C11 0.0334(18) 0.0222(17) 0.0292(17) -0.0003(13) 0.0013(14) 0.0017(14)
C12 0.041(2) 0.0250(18) 0.0360(19) 0.0031(15) -0.0069(15) 0.0086(15)
C13 0.058(2) 0.032(2) 0.040(2) 0.0023(17) -0.0088(18) 0.0114(18)
C14 0.078(3) 0.048(2) 0.031(2) -0.0001(18) -0.0116(19) 0.020(2)
C15 0.064(3) 0.038(2) 0.0261(17) -0.0004(15) 0.0033(17) 0.0156(19)
C16 0.041(2) 0.0294(19) 0.045(2) 0.0052(15) 0.0034(17) -0.0003(16)
C17 0.0359(19) 0.0268(18) 0.053(2) 0.0023(15) 0.0025(18) -0.0066(17)
C18 0.0268(18) 0.0191(16) 0.0451(19) -0.0031(14) 0.0015(15) -0.0017(13)
C19 0.0231(17) 0.0221(16) 0.0481(19) -0.0074(14) 0.0024(15) -0.0021(14)
C20 0.0296(18) 0.0293(19) 0.049(2) -0.0028(17) -0.0038(16) -0.0039(15)
C21 0.042(2) 0.0272(19) 0.053(2) -0.0026(16) -0.0057(17) -0.0083(16)
C22 0.0245(17) 0.0310(19) 0.044(2) -0.0025(16) -0.0004(15) 0.0022(14)
C23 0.0248(18) 0.035(2) 0.047(2) -0.0073(17) -0.0018(16) -0.0009(15)
C24 0.053(2) 0.034(2) 0.056(3) -0.0088(19) -0.009(2) -0.0066(18)
C25 0.046(2) 0.033(2) 0.038(2) -0.0078(17) 0.0034(17) 0.0111(17)
C26 0.064(3) 0.047(3) 0.057(3) -0.015(2) 0.012(2) -0.016(2)
C27 0.106(4) 0.052(3) 0.049(3) -0.007(2) 0.023(3) -0.022(3)
C28 0.083(3) 0.058(3) 0.039(2) -0.014(2) 0.002(2) 0.006(3)
C29 0.059(3) 0.055(3) 0.052(3) -0.013(2) -0.006(2) 0.001(2)
C30 0.043(2) 0.039(2) 0.051(2) -0.0022(18) 0.0029(18) -0.0072(18)
C31 0.0272(17) 0.0235(16) 0.0338(16) -0.0023(14) 0.0000(14) -0.0036(14)
C32 0.0265(17) 0.0188(16) 0.0347(17) 0.0002(13) -0.0014(14) 0.0036(13)
C33 0.0267(17) 0.0205(16) 0.0341(17) -0.0019(13) -0.0041(14) -0.0016(13)
C34 0.0334(19) 0.0275(17) 0.0358(18) 0.0014(14) 0.0025(15) 0.0023(15)
C35 0.0411(19) 0.0283(17) 0.0327(16) -0.0022(14) -0.0073(16) 0.0153(18)
C36 0.0333(19) 0.034(2) 0.045(2) -0.0057(17) -0.0143(16) 0.0004(16)
C37 0.0265(17) 0.0278(18) 0.048(2) 0.0010(16) -0.0079(15) -0.0041(15)
C38 0.0246(18) 0.033(2) 0.054(2) -0.0062(17) 0.0016(16) 0.0059(15)
N1 0.0382(16) 0.0266(14) 0.0266(13) 0.0005(11) 0.0017(13) 0.0069(13)
O1 0.0307(13) 0.0291(13) 0.0429(13) -0.0035(11) -0.0078(10) 0.0065(11)
O2 0.0472(15) 0.0391(15) 0.0437(15) -0.0068(12) -0.0043(12) -0.0083(12)
O3 0.0455(15) 0.0283(13) 0.0419(13) -0.0044(11) 0.0047(11) 0.0105(11)
Br1 0.0684(3) 0.0606(2) 0.03161(18) -0.00425(19) -0.01284(19) 0.0192(2)
C1' 0.0254(17) 0.0274(17) 0.0348(17) -0.0026(14) 0.0051(15) -0.0044(15)
C2' 0.0271(17) 0.0242(17) 0.0331(17) -0.0006(14) 0.0051(14) -0.0013(14)
C3' 0.0334(18) 0.0252(17) 0.0373(18) -0.0069(14) 0.0091(16) -0.0029(16)
C4' 0.0229(16) 0.0232(17) 0.0315(17) -0.0024(13) 0.0074(13) -0.0056(13)
C5' 0.0219(16) 0.0212(15) 0.0379(17) -0.0033(14) 0.0040(14) -0.0010(12)
C6' 0.0314(19) 0.0245(17) 0.0324(17) -0.0020(14) 0.0060(14) 0.0004(14)
C7' 0.0306(17) 0.0264(17) 0.0311(16) -0.0034(13) 0.0055(15) 0.0014(15)
C8' 0.0252(17) 0.0215(16) 0.0330(17) 0.0006(13) 0.0018(14) -0.0016(13)
C9' 0.0292(17) 0.0283(17) 0.0328(17) 0.0020(14) 0.0036(15) -0.0002(15)
C10' 0.0309(19) 0.0261(18) 0.041(2) -0.0017(15) -0.0006(15) -0.0008(14)
C11' 0.0318(18) 0.0263(17) 0.0338(18) -0.0031(15) -0.0062(14) -0.0007(14)
C12' 0.039(2) 0.0284(18) 0.0310(18) 0.0006(14) -0.0011(14) 0.0072(15)
C13' 0.052(2) 0.041(2) 0.0345(19) -0.0004(15) -0.0037(19) 0.0005(19)
C14' 0.076(3) 0.044(2) 0.035(2) 0.0051(18) -0.021(2) 0.001(2)
C15' 0.060(3) 0.041(2) 0.048(2) 0.0052(18) -0.029(2) -0.003(2)
C16' 0.044(2) 0.0293(19) 0.043(2) 0.0007(16) 0.0025(16) 0.0049(16)
C17' 0.0381(19) 0.0309(19) 0.045(2) -0.0013(16) -0.0009(16) 0.0060(16)
C18' 0.0206(16) 0.0236(17) 0.0403(18) -0.0028(15) 0.0023(13) 0.0006(13)
C19' 0.0309(17) 0.0207(16) 0.0348(16) -0.0009(13) 0.0057(14) -0.0004(15)
C20' 0.0352(19) 0.0285(19) 0.0397(19) -0.0010(15) 0.0026(15) 0.0047(15)
C21' 0.0383(19) 0.0266(18) 0.0361(17) -0.0047(14) 0.0090(16) 0.0052(16)
C22' 0.0222(17) 0.0247(17) 0.0372(18) -0.0014(14) 0.0075(13) 0.0010(13)
C23' 0.0300(18) 0.0265(18) 0.0329(18) -0.0078(14) 0.0079(14) -0.0045(14)
C24' 0.0325(18) 0.0227(18) 0.0397(19) -0.0035(15) 0.0024(15) -0.0043(14)
C25' 0.041(2) 0.0281(19) 0.0333(19) -0.0013(15) 0.0053(16) -0.0086(16)
C26' 0.055(2) 0.035(2) 0.034(2) 0.0018(16) 0.0084(17) -0.0055(18)
C27' 0.074(3) 0.051(3) 0.041(2) 0.013(2) -0.003(2) -0.003(2)
C28' 0.119(4) 0.043(3) 0.028(2) 0.0083(19) 0.006(2) -0.024(3)
C29' 0.106(4) 0.038(2) 0.042(2) -0.0048(19) 0.016(2) -0.012(2)
C30' 0.065(3) 0.034(2) 0.041(2) -0.0039(16) 0.0066(19) -0.0020(19)
C31' 0.046(2) 0.038(2) 0.049(2) -0.0018(19) -0.0130(19) -0.0055(18)
C32' 0.0326(18) 0.0241(18) 0.041(2) -0.0022(15) -0.0056(16) -0.0075(15)
C33' 0.0299(17) 0.0276(18) 0.0355(17) -0.0057(14) 0.0056(15) -0.0024(15)
C34' 0.0324(18) 0.0318(18) 0.0393(19) -0.0013(16) 0.0021(14) -0.0017(15)
C35' 0.040(2) 0.037(2) 0.0341(18) -0.0038(15) 0.0049(15) -0.0124(16)
C36' 0.042(2) 0.037(2) 0.052(2) -0.0116(18) 0.0197(19) -0.0112(18)
C37' 0.0305(19) 0.031(2) 0.058(2) -0.0074(18) 0.0051(18) -0.0028(16)
C38' 0.0261(17) 0.036(2) 0.0398(19) 0.0008(16) 0.0040(14) -0.0044(15)
N1' 0.0412(18) 0.0306(17) 0.0420(17) 0.0025(13) -0.0150(14) -0.0027(14)
O1' 0.0365(12) 0.0351(12) 0.0327(12) -0.0037(10) 0.0061(11) -0.0077(11)
O2' 0.0511(16) 0.0218(12) 0.0335(13) -0.0033(10) 0.0033(10) -0.0050(11)
O3' 0.100(2) 0.0357(15) 0.0697(19) 0.0007(15) -0.0440(18) -0.0186(16)
Br1' 0.0800(3) 0.0740(3) 0.03136(19) 0.0064(2) 0.0018(2) -0.0264(3)

loop_
_atom_type_symbol
_atom_type_description
_atom_type_scat_dispersion_real
_atom_type_scat_dispersion_imag
_atom_type_scat_source
C C 0.0033 0.0016 'International Tables Vol C Tables 4.2.6.8 and 6.1.1.4'
H H 0.0000 0.0000 'International Tables Vol C Tables 4.2.6.8 and 6.1.1.4'
N N 0.0061 0.0033 'International Tables Vol C Tables 4.2.6.8 and 6.1.1.4'
O O 0.0106 0.0060 'International Tables Vol C Tables 4.2.6.8 and 6.1.1.4'
Br Br -0.2901 2.4595 'International Tables Vol C Tables 4.2.6.8 and 6.1.1.4'

loop_
_geom_angle_atom_site_label_1
_geom_angle_atom_site_label_2
_geom_angle_atom_site_label_3
_geom_angle
C23 C1 O2 124.6(3)
C23 C1 C2 119.5(3)
O2 C1 C2 115.9(3)
C3 C2 C1 119.3(3)
C2 C3 C4 122.5(3)
C3 C4 C22 117.7(3)
C3 C4 C5 120.9(3)
C22 C4 C5 121.2(3)
C4 C5 C6 114.2(3)
C4 C5 C19 112.5(3)
C6 C5 C19 110.7(3)
C5 C6 C7 112.2(3)
C8 C7 C6 112.3(3)
C7 C8 C18 109.4(3)
C7 C8 C38 109.4(3)
C18 C8 C38 112.0(2)
C7 C8 C9 117.7(3)
C18 C8 C9 100.0(2)
C38 C8 C9 108.1(3)
O1 C9 C10 104.1(2)
O1 C9 C16 110.9(3)
C10 C9 C16 113.2(3)
O1 C9 C8 112.0(2)
C10 C9 C8 114.5(3)
C16 C9 C8 102.5(2)
C11 C10 C9 103.2(2)
N1 C11 C10 116.0(3)
N1 C11 C12 114.2(3)
C10 C11 C12 101.9(2)
O1 C12 C13 110.7(3)
O1 C12 C11 104.1(2)
C13 C12 C11 113.5(3)
C12 C13 C14 109.9(3)
C15 C14 C13 110.4(3)
N1 C15 C14 110.9(3)
C17 C16 C9 106.8(3)
C18 C17 C16 104.5(3)
C19 C18 C17 120.3(3)
C19 C18 C8 112.7(3)
C17 C18 C8 103.6(3)
C20 C19 C18 114.5(3)
C20 C19 C5 109.9(3)
C18 C19 C5 107.9(2)
C21 C20 C19 109.5(3)
C20 C21 C22 113.3(3)
C23 C22 C4 120.1(3)
C23 C22 C21 118.5(3)
C4 C22 C21 121.4(3)
C1 C23 C22 121.0(3)
O2 C24 C25 110.5(3)
C26 C25 C30 118.3(4)
C26 C25 C24 123.5(4)
C30 C25 C24 118.2(3)
C25 C26 C27 120.8(4)
C28 C27 C26 120.4(4)
C29 C28 C27 119.5(4)
C28 C29 C30 120.2(4)
C25 C30 C29 120.8(4)
O3 C31 N1 122.3(3)
O3 C31 C32 120.3(3)
N1 C31 C32 117.4(3)
C33 C32 C37 119.5(3)
C33 C32 C31 123.1(3)
C37 C32 C31 117.3(3)
C32 C33 C34 120.5(3)
C35 C34 C33 118.9(3)
C36 C35 C34 121.5(3)
C36 C35 Br1 119.2(3)
C34 C35 Br1 119.3(3)
C37 C36 C35 119.3(3)
C36 C37 C32 120.3(3)
C31 N1 C15 118.4(3)
C31 N1 C11 122.3(2)
C15 N1 C11 118.4(2)
C12 O1 C9 111.7(2)
C1 O2 C24 116.3(3)
O2' C1' C23' 115.9(3)
O2' C1' C2' 124.8(3)
C23' C1' C2' 119.4(3)
C3' C2' C1' 118.9(3)
C2' C3' C4' 122.6(3)
C22' C4' C3' 117.2(3)
C22' C4' C5' 122.6(3)
C3' C4' C5' 120.0(3)
C4' C5' C6' 114.0(2)
C4' C5' C19' 112.1(2)
C6' C5' C19' 110.6(2)
C5' C6' C7' 111.0(3)
C8' C7' C6' 112.6(2)
C7' C8' C18' 109.2(2)
C7' C8' C38' 109.0(3)
C18' C8' C38' 111.8(3)
C7' C8' C9' 118.0(2)
C18' C8' C9' 100.5(2)
C38' C8' C9' 108.1(2)
O1' C9' C10' 104.7(2)
O1' C9' C16' 109.5(2)
C10' C9' C16' 114.3(3)
O1' C9' C8' 110.7(3)
C10' C9' C8' 115.1(3)
C16' C9' C8' 102.7(2)
C9' C10' C11' 102.7(3)
N1' C11' C10' 117.3(3)
N1' C11' C12' 114.4(3)
C10' C11' C12' 101.7(3)
O1' C12' C13' 110.1(3)
O1' C12' C11' 104.8(2)
C13' C12' C11' 113.8(3)
C12' C13' C14' 110.9(3)
C15' C14' C13' 111.3(3)
N1' C15' C14' 110.9(3)
C17' C16' C9' 106.9(3)
C18' C17' C16' 104.2(3)
C19' C18' C17' 119.6(3)
C19' C18' C8' 112.9(2)
C17' C18' C8' 103.8(2)
C20' C19' C18' 115.0(3)
C20' C19' C5' 109.8(2)
C18' C19' C5' 107.3(2)
C19' C20' C21' 109.5(3)
C22' C21' C20' 112.7(3)
C23' C22' C4' 120.2(3)
C23' C22' C21' 119.1(3)
C4' C22' C21' 120.6(3)
C22' C23' C1' 121.5(3)
O2' C24' C25' 108.0(3)
C26' C25' C30' 118.6(3)
C26' C25' C24' 120.6(3)
C30' C25' C24' 120.7(3)
C27' C26' C25' 121.1(4)
C26' C27' C28' 120.4(4)
C29' C28' C27' 118.9(4)
C28' C29' C30' 121.0(4)
C29' C30' C25' 119.8(4)
O3' C31' N1' 122.9(3)
O3' C31' C32' 120.0(3)
N1' C31' C32' 117.1(3)
C33' C32' C37' 118.9(3)
C33' C32' C31' 121.7(3)
C37' C32' C31' 119.2(3)
C32' C33' C34' 120.7(3)
C35' C34' C33' 118.9(3)
C36' C35' C34' 121.6(3)
C36' C35' Br1' 118.7(3)
C34' C35' Br1' 119.7(3)
C35' C36' C37' 119.2(3)
C36' C37' C32' 120.7(3)
C31' N1' C11' 123.0(3)
C31' N1' C15' 119.4(3)
C11' N1' C15' 117.3(3)
C12' O1' C9' 111.2(2)
C1' O2' C24' 117.4(2)

loop_
_geom_bond_atom_site_label_1
_geom_bond_atom_site_label_2
_geom_bond_distance
C1 C23 1.379(5)
C1 O2 1.386(4)
C1 C2 1.389(5)
C2 C3 1.376(4)
C3 C4 1.390(4)
C4 C22 1.397(4)
C4 C5 1.534(4)
C5 C6 1.537(4)
C5 C19 1.543(4)
C6 C7 1.538(4)
C7 C8 1.530(4)
C8 C18 1.542(4)
C8 C38 1.545(4)
C8 C9 1.553(4)
C9 O1 1.461(4)
C9 C10 1.539(4)
C9 C16 1.543(4)
C10 C11 1.522(4)
C11 N1 1.468(4)
C11 C12 1.534(4)
C12 O1 1.433(4)
C12 C13 1.511(5)
C13 C14 1.524(5)
C14 C15 1.515(5)
C15 N1 1.466(4)
C16 C17 1.541(5)
C17 C18 1.538(4)
C18 C19 1.523(4)
C19 C20 1.522(4)
C20 C21 1.512(5)
C21 C22 1.514(5)
C22 C23 1.394(5)
C24 O2 1.407(4)
C24 C25 1.509(5)
C25 C26 1.368(5)
C25 C30 1.378(5)
C26 C27 1.375(6)
C27 C28 1.371(6)
C28 C29 1.355(6)
C29 C30 1.379(5)
C31 O3 1.217(4)
C31 N1 1.356(4)
C31 C32 1.503(4)
C32 C33 1.378(4)
C32 C37 1.399(4)
C33 C34 1.387(4)
C34 C35 1.380(5)
C35 C36 1.378(5)
C35 Br1 1.896(3)
C36 C37 1.375(4)
C1' O2' 1.379(4)
C1' C23' 1.387(4)
C1' C2' 1.387(4)
C2' C3' 1.379(4)
C3' C4' 1.404(4)
C4' C22' 1.396(4)
C4' C5' 1.525(4)
C5' C6' 1.535(4)
C5' C19' 1.544(4)
C6' C7' 1.538(4)
C7' C8' 1.526(4)
C8' C18' 1.539(4)
C8' C38' 1.543(4)
C8' C9' 1.554(4)
C9' O1' 1.458(4)
C9' C10' 1.525(5)
C9' C16' 1.550(4)
C10' C11' 1.528(4)
C11' N1' 1.461(4)
C11' C12' 1.534(4)
C12' O1' 1.427(4)
C12' C13' 1.516(4)
C13' C14' 1.519(5)
C14' C15' 1.514(6)
C15' N1' 1.465(4)
C16' C17' 1.548(4)
C17' C18' 1.526(4)
C18' C19' 1.525(4)
C19' C20' 1.522(4)
C20' C21' 1.524(4)
C21' C22' 1.512(4)
C22' C23' 1.379(4)
C24' O2' 1.426(4)
C24' C25' 1.500(4)
C25' C26' 1.381(5)
C25' C30' 1.395(5)
C26' C27' 1.378(5)
C27' C28' 1.381(6)
C28' C29' 1.379(6)
C29' C30' 1.385(5)
C31' O3' 1.230(4)
C31' N1' 1.354(5)
C31' C32' 1.500(5)
C32' C33' 1.382(5)
C32' C37' 1.397(5)
C33' C34' 1.384(4)
C34' C35' 1.380(4)
C35' C36' 1.372(5)
C35' Br1' 1.897(3)
C36' C37' 1.374(5)
